data_4304441
loop_
_publ_author_name
'Gene W. Wong'
'Wei-Chih Lee'
'Brian J. Frost'

_publ_section_title
;
Insertion of CO2, Ketones, and Aldehydes into the C-Li Bond of
1,3,5-Triaza-7-phosphaadamantan-6-yllithium
;
_journal_name_full 'Inorganic Chemistry'
_journal_page_first 612
_journal_page_last 620
_journal_paper_doi 10.1021/ic701936x
_journal_volume 47
_journal_year 2008
_chemical_formula_sum 'C8 H14 N3 O3 P'
_chemical_formula_weight 231.19
_chemical_name_systematic
;
 ?
;
_space_group_IT_number 14
_symmetry_cell_setting monoclinic
_symmetry_space_group_name_Hall '-P 2ybc'
_symmetry_space_group_name_H-M 'P 1 21/c 1'
_atom_sites_solution_hydrogens geom
_atom_sites_solution_primary direct
_atom_sites_solution_secondary difmap
_audit_creation_method SHELXL-97
_cell_angle_alpha 90.00
_cell_angle_beta 112.581(3)
_cell_angle_gamma 90.00
_cell_formula_units_Z 4
_cell_length_a 5.9476(4)
_cell_length_b 25.4104(18)
_cell_length_c 7.1910(5)
_cell_measurement_temperature 100(2)
_cell_volume 1003.47(12)
_computing_cell_refinement 'Bruker XSCANS'
_computing_data_collection 'Bruker XSCANS'
_computing_data_reduction 'Bruker SHELXTL'
_computing_molecular_graphics 'Bruker SHELXTL'
_computing_publication_material 'Bruker SHELXTL'
_computing_structure_refinement 'SHELXL-97 (Sheldrick, 1997)'
_computing_structure_solution 'SHELXS-97 (Sheldrick, 1990)'
_diffrn_ambient_temperature 100(2)
_diffrn_measured_fraction_theta_full 1.000
_diffrn_measured_fraction_theta_max 1.000
_diffrn_measurement_device_type 'Bruker P4'
_diffrn_measurement_method '\w scans'
_diffrn_radiation_monochromator graphite
_diffrn_radiation_source 'fine-focus sealed tube'
_diffrn_radiation_type MoK\a
_diffrn_radiation_wavelength 0.71073
_diffrn_reflns_av_R_equivalents 0.0810
_diffrn_reflns_av_sigmaI/netI 0.0785
_diffrn_reflns_limit_h_max 7
_diffrn_reflns_limit_h_min -7
_diffrn_reflns_limit_k_max 30
_diffrn_reflns_limit_k_min -18
_diffrn_reflns_limit_l_max 8
_diffrn_reflns_limit_l_min -8
_diffrn_reflns_number 8889
_diffrn_reflns_theta_full 25.25
_diffrn_reflns_theta_max 25.25
_diffrn_reflns_theta_min 1.60
_exptl_absorpt_coefficient_mu 0.266
_exptl_absorpt_correction_T_max 0.9923
_exptl_absorpt_correction_T_min 0.9532
_exptl_absorpt_correction_type multi-scan
_exptl_crystal_colour 'clear colourless'
_exptl_crystal_density_diffrn 1.530
_exptl_crystal_density_meas 0
_exptl_crystal_density_method 'not measured'
_exptl_crystal_description plate
_exptl_crystal_F_000 488
_exptl_crystal_size_max 0.18
_exptl_crystal_size_mid 0.07
_exptl_crystal_size_min 0.03
_refine_diff_density_max 0.477
_refine_diff_density_min -0.402
_refine_diff_density_rms 0.083
_refine_ls_extinction_method none
_refine_ls_goodness_of_fit_ref 1.053
_refine_ls_hydrogen_treatment constr
_refine_ls_matrix_type full
_refine_ls_number_parameters 136
_refine_ls_number_reflns 1814
_refine_ls_number_restraints 0
_refine_ls_restrained_S_all 1.053
_refine_ls_R_factor_all 0.1064
_refine_ls_R_factor_gt 0.0593
_refine_ls_shift/su_max 0.000
_refine_ls_shift/su_mean 0.000
_refine_ls_structure_factor_coef Fsqd
_refine_ls_weighting_details 'calc w=1/[\s^2^(Fo^2^)+(0.0864P)^2^+0.0000P] where P=(Fo^2^+2Fc^2^)/3'
_refine_ls_weighting_scheme calc
_refine_ls_wR_factor_gt 0.1472
_refine_ls_wR_factor_ref 0.1640
_reflns_number_gt 1160
_reflns_number_total 1814
_reflns_threshold_expression >2sigma(I)
_cod_data_source_file ic701936x-file003_8.cif
_cod_data_source_block bjf190
_cod_depositor_comments
;
The following automatic conversions were performed:
'_symmetry_cell_setting' value 'Monoclinic' changed to 'monoclinic'
according to '/home/saulius/struct/CIF-dictionaries/cif_core.dic'
dictionary named 'cif_core.dic' version 2.4.1 from 2010-06-29.

Automatic conversion script
Id: cif_fix_enum 1527 2010-12-29 10:47:43Z saulius 
;
_cod_database_code 4304441

loop_
_symmetry_equiv_pos_as_xyz
'x, y, z'
'-x, y+1/2, -z+1/2'
'-x, -y, -z'
'x, -y-1/2, z-1/2'

loop_
_atom_site_label
_atom_site_type_symbol
_atom_site_fract_x
_atom_site_fract_y
_atom_site_fract_z
_atom_site_U_iso_or_equiv
_atom_site_adp_type
_atom_site_occupancy
_atom_site_symmetry_multiplicity
_atom_site_calc_flag
_atom_site_refinement_flags
_atom_site_disorder_assembly
_atom_site_disorder_group
P1 P 0.21495(18) 0.33592(4) 0.82873(16) 0.0196(3) Uani 1 1 d . . .
O1 O 0.2853(6) 0.46644(13) 0.8215(6) 0.0531(11) Uani 1 1 d . . .
O2 O -0.0916(5) 0.45233(12) 0.8128(5) 0.0363(9) Uani 1 1 d . . .
O3 O 0.0133(5) 0.33059(11) 0.6288(4) 0.0327(8) Uani 1 1 d . . .
N1 N 0.4229(5) 0.39164(12) 1.1767(5) 0.0154(7) Uani 1 1 d . . .
N2 N 0.4601(5) 0.29459(12) 1.1998(5) 0.0168(8) Uani 1 1 d . . .
N3 N 0.6993(5) 0.34570(11) 1.0478(5) 0.0148(7) Uani 1 1 d . . .
C1 C 0.2011(7) 0.39113(14) 0.9882(6) 0.0200(9) Uani 1 1 d . . .
H1A H 0.0609 0.3839 1.0286 0.024 Uiso 1 1 calc R . .
C2 C 0.2530(7) 0.28348(15) 1.0096(6) 0.0222(10) Uani 1 1 d . . .
H2A H 0.1023 0.2799 1.0364 0.027 Uiso 1 1 calc R . .
H2B H 0.2813 0.2498 0.9529 0.027 Uiso 1 1 calc R . .
C3 C 0.5232(7) 0.34152(16) 0.8367(6) 0.0195(9) Uani 1 1 d . . .
H3B H 0.5620 0.3102 0.7726 0.023 Uiso 1 1 calc R . .
H3C H 0.5358 0.3731 0.7605 0.023 Uiso 1 1 calc R . .
C4 C 0.4261(7) 0.34367(14) 1.2937(6) 0.0178(9) Uani 1 1 d . . .
H4A H 0.5589 0.3469 1.4283 0.021 Uiso 1 1 calc R . .
H4B H 0.2706 0.3415 1.3136 0.021 Uiso 1 1 calc R . .
C5 C 0.6870(6) 0.29916(15) 1.1654(6) 0.0178(9) Uani 1 1 d . . .
H5A H 0.7064 0.2672 1.0941 0.021 Uiso 1 1 calc R . .
H5B H 0.8254 0.3003 1.2974 0.021 Uiso 1 1 calc R . .
C6 C 0.6535(7) 0.39279(14) 1.1438(6) 0.0177(9) Uani 1 1 d . . .
H6A H 0.6513 0.4237 1.0592 0.021 Uiso 1 1 calc R . .
H6B H 0.7900 0.3976 1.2754 0.021 Uiso 1 1 calc R . .
C7 C 0.1424(8) 0.44084(17) 0.8690(7) 0.0285(11) Uani 1 1 d . . .
C8 C -0.1811(9) 0.49728(18) 0.6806(8) 0.0453(14) Uani 1 1 d . . .
H8A H -0.3552 0.5020 0.6503 0.068 Uiso 1 1 calc R . .
H8B H -0.1564 0.4913 0.5552 0.068 Uiso 1 1 calc R . .
H8C H -0.0924 0.5289 0.7471 0.068 Uiso 1 1 calc R . .

loop_
_atom_site_aniso_label
_atom_site_aniso_U_11
_atom_site_aniso_U_22
_atom_site_aniso_U_33
_atom_site_aniso_U_23
_atom_site_aniso_U_13
_atom_site_aniso_U_12
P1 0.0144(5) 0.0237(6) 0.0172(6) -0.0017(5) 0.0022(5) 0.0021(5)
O1 0.0324(19) 0.049(2) 0.078(3) 0.027(2) 0.022(2) 0.0003(17)
O2 0.0225(17) 0.0331(18) 0.049(2) 0.0100(15) 0.0087(17) 0.0057(14)
O3 0.0276(17) 0.0368(18) 0.0226(17) -0.0057(13) -0.0027(14) 0.0023(14)
N1 0.0122(17) 0.0167(17) 0.0167(19) -0.0019(13) 0.0047(15) -0.0002(13)
N2 0.0136(16) 0.0182(17) 0.0188(19) 0.0001(13) 0.0066(15) -0.0020(14)
N3 0.0113(16) 0.0171(17) 0.0159(18) 0.0007(13) 0.0052(15) -0.0014(13)
C1 0.019(2) 0.022(2) 0.022(2) 0.0036(17) 0.011(2) 0.0069(17)
C2 0.015(2) 0.021(2) 0.032(3) -0.0060(18) 0.011(2) -0.0075(17)
C3 0.022(2) 0.023(2) 0.017(2) -0.0012(16) 0.0104(19) -0.0010(18)
C4 0.015(2) 0.022(2) 0.017(2) 0.0013(16) 0.0068(18) 0.0006(16)
C5 0.014(2) 0.018(2) 0.020(2) 0.0002(16) 0.0057(18) 0.0022(17)
C6 0.013(2) 0.018(2) 0.022(2) -0.0011(16) 0.0060(19) -0.0036(16)
C7 0.023(2) 0.026(2) 0.032(3) -0.0038(19) 0.006(2) -0.001(2)
C8 0.038(3) 0.028(3) 0.058(4) 0.014(2) 0.005(3) 0.009(2)

loop_
_atom_type_symbol
_atom_type_description
_atom_type_scat_dispersion_real
_atom_type_scat_dispersion_imag
_atom_type_scat_source
C C 0.0033 0.0016 'International Tables Vol C Tables 4.2.6.8 and 6.1.1.4'
H H 0.0000 0.0000 'International Tables Vol C Tables 4.2.6.8 and 6.1.1.4'
N N 0.0061 0.0033 'International Tables Vol C Tables 4.2.6.8 and 6.1.1.4'
O O 0.0106 0.0060 'International Tables Vol C Tables 4.2.6.8 and 6.1.1.4'
P P 0.1023 0.0942 'International Tables Vol C Tables 4.2.6.8 and 6.1.1.4'

loop_
_geom_angle_atom_site_label_1
_geom_angle_atom_site_label_2
_geom_angle_atom_site_label_3
_geom_angle
_geom_angle_site_symmetry_1
_geom_angle_site_symmetry_3
_geom_angle_publ_flag
O3 P1 C2 117.36(19) . . ?
O3 P1 C3 117.92(18) . . ?
C2 P1 C3 100.85(18) . . ?
O3 P1 C1 117.55(18) . . ?
C2 P1 C1 97.85(18) . . ?
C3 P1 C1 101.96(18) . . ?
C7 O2 C8 116.9(4) . . ?
C4 N1 C6 107.3(3) . . ?
C4 N1 C1 109.0(3) . . ?
C6 N1 C1 114.1(3) . . ?
C5 N2 C4 108.0(3) . . ?
C5 N2 C2 110.7(3) . . ?
C4 N2 C2 112.0(3) . . ?
C6 N3 C5 109.1(3) . . ?
C6 N3 C3 110.9(3) . . ?
C5 N3 C3 111.1(3) . . ?
N1 C1 C7 116.6(3) . . ?
N1 C1 P1 109.9(2) . . ?
C7 C1 P1 110.2(3) . . ?
N1 C1 H1A 106.5 . . ?
C7 C1 H1A 106.5 . . ?
P1 C1 H1A 106.5 . . ?
N2 C2 P1 110.7(2) . . ?
N2 C2 H2A 109.5 . . ?
P1 C2 H2A 109.5 . . ?
N2 C2 H2B 109.5 . . ?
P1 C2 H2B 109.5 . . ?
H2A C2 H2B 108.1 . . ?
N3 C3 P1 110.3(2) . . ?
N3 C3 H3B 109.6 . . ?
P1 C3 H3B 109.6 . . ?
N3 C3 H3C 109.6 . . ?
P1 C3 H3C 109.6 . . ?
H3B C3 H3C 108.1 . . ?
N2 C4 N1 114.4(3) . . ?
N2 C4 H4A 108.7 . . ?
N1 C4 H4A 108.7 . . ?
N2 C4 H4B 108.7 . . ?
N1 C4 H4B 108.7 . . ?
H4A C4 H4B 107.6 . . ?
N2 C5 N3 114.4(3) . . ?
N2 C5 H5A 108.7 . . ?
N3 C5 H5A 108.7 . . ?
N2 C5 H5B 108.7 . . ?
N3 C5 H5B 108.7 . . ?
H5A C5 H5B 107.6 . . ?
N3 C6 N1 114.4(3) . . ?
N3 C6 H6A 108.7 . . ?
N1 C6 H6A 108.7 . . ?
N3 C6 H6B 108.7 . . ?
N1 C6 H6B 108.7 . . ?
H6A C6 H6B 107.6 . . ?
O1 C7 O2 124.1(4) . . ?
O1 C7 C1 125.4(4) . . ?
O2 C7 C1 110.4(4) . . ?
O2 C8 H8A 109.5 . . ?
O2 C8 H8B 109.5 . . ?
H8A C8 H8B 109.5 . . ?
O2 C8 H8C 109.5 . . ?
H8A C8 H8C 109.5 . . ?
H8B C8 H8C 109.5 . . ?

loop_
_geom_bond_atom_site_label_1
_geom_bond_atom_site_label_2
_geom_bond_distance
_geom_bond_site_symmetry_2
_geom_bond_publ_flag
P1 O3 1.483(3) . ?
P1 C2 1.815(4) . ?
P1 C3 1.818(4) . ?
P1 C1 1.834(4) . ?
O1 C7 1.219(5) . ?
O2 C7 1.324(5) . ?
O2 C8 1.450(5) . ?
N1 C4 1.477(4) . ?
N1 C6 1.479(5) . ?
N1 C1 1.484(5) . ?
N2 C5 1.467(5) . ?
N2 C4 1.469(4) . ?
N2 C2 1.474(5) . ?
N3 C6 1.459(4) . ?
N3 C5 1.472(4) . ?
N3 C3 1.480(5) . ?
C1 C7 1.491(5) . ?
C1 H1A 1.0000 . ?
C2 H2A 0.9900 . ?
C2 H2B 0.9900 . ?
C3 H3B 0.9900 . ?
C3 H3C 0.9900 . ?
C4 H4A 0.9900 . ?
C4 H4B 0.9900 . ?
C5 H5A 0.9900 . ?
C5 H5B 0.9900 . ?
C6 H6A 0.9900 . ?
C6 H6B 0.9900 . ?
C8 H8A 0.9800 . ?
C8 H8B 0.9800 . ?
C8 H8C 0.9800 . ?

loop_
_geom_torsion_atom_site_label_1
_geom_torsion_atom_site_label_2
_geom_torsion_atom_site_label_3
_geom_torsion_atom_site_label_4
_geom_torsion
_geom_torsion_site_symmetry_1
_geom_torsion_site_symmetry_2
_geom_torsion_site_symmetry_3
_geom_torsion_site_symmetry_4
_geom_torsion_publ_flag
C4 N1 C1 C7 169.0(3) . . . . ?
C6 N1 C1 C7 -71.1(4) . . . . ?
C4 N1 C1 P1 -64.7(3) . . . . ?
C6 N1 C1 P1 55.2(3) . . . . ?
O3 P1 C1 N1 -177.2(2) . . . . ?
C2 P1 C1 N1 56.3(3) . . . . ?
C3 P1 C1 N1 -46.6(3) . . . . ?
O3 P1 C1 C7 -47.4(4) . . . . ?
C2 P1 C1 C7 -173.9(3) . . . . ?
C3 P1 C1 C7 83.2(3) . . . . ?
C5 N2 C2 P1 -60.2(3) . . . . ?
C4 N2 C2 P1 60.4(3) . . . . ?
O3 P1 C2 N2 180.0(2) . . . . ?
C3 P1 C2 N2 50.5(3) . . . . ?
C1 P1 C2 N2 -53.4(3) . . . . ?
C6 N3 C3 P1 -61.8(3) . . . . ?
C5 N3 C3 P1 59.7(3) . . . . ?
O3 P1 C3 N3 -179.2(2) . . . . ?
C2 P1 C3 N3 -50.0(3) . . . . ?
C1 P1 C3 N3 50.5(3) . . . . ?
C5 N2 C4 N1 56.6(4) . . . . ?
C2 N2 C4 N1 -65.6(4) . . . . ?
C6 N1 C4 N2 -56.5(4) . . . . ?
C1 N1 C4 N2 67.5(4) . . . . ?
C4 N2 C5 N3 -54.8(4) . . . . ?
C2 N2 C5 N3 68.2(4) . . . . ?
C6 N3 C5 N2 54.4(4) . . . . ?
C3 N3 C5 N2 -68.2(4) . . . . ?
C5 N3 C6 N1 -54.7(4) . . . . ?
C3 N3 C6 N1 67.9(4) . . . . ?
C4 N1 C6 N3 55.4(4) . . . . ?
C1 N1 C6 N3 -65.5(4) . . . . ?
C8 O2 C7 O1 2.3(7) . . . . ?
C8 O2 C7 C1 -174.8(4) . . . . ?
N1 C1 C7 O1 49.0(6) . . . . ?
P1 C1 C7 O1 -77.1(5) . . . . ?
N1 C1 C7 O2 -134.0(4) . . . . ?
P1 C1 C7 O2 99.9(4) . . . . ?
